data_7000322
loop_
_publ_author_name
'Maekawa, Masahiko'
'Nabei, Atsuhiro'
'Tominaga, Toshi'
'Sugimoto, Kunihisa'
'Minematsu, Toshie'
'Okubo, Takashi'
'Kuroda-Sowa, Takayoshi'
'Munakata, Megumu'
'Kitagawa, Susumu'

_publ_section_title
;
 A unique chair-shaped hexanuclear Cu(I) metallamacrocyclic C2H4 adduct
 encapsulating a BF4&#x2212; anion
;
_journal_coden_ASTM DTARAF
_journal_issue 3
_journal_name_full 'Dalton Transactions'
_journal_page_first 415
_journal_page_last 417
_journal_paper_doi 10.1039/b812337c
_journal_year 2009
_chemical_formula_moiety 'C13 H15 Cu2 N5 O6 '
_chemical_formula_sum 'C13 H15 Cu2 N5 O6'
_chemical_formula_weight 464.38
_space_group_IT_number 14
_symmetry_cell_setting monoclinic
_symmetry_Int_Tables_number 14
_symmetry_space_group_name_Hall '-P 2yn'
_symmetry_space_group_name_H-M 'P 1 21/n 1'
_atom_sites_solution_hydrogens geom
_atom_sites_solution_primary direct
_atom_sites_solution_secondary difmap
_cell_angle_alpha 90.00
_cell_angle_beta 102.603(2)
_cell_angle_gamma 90.00
_cell_formula_units_Z 4
_cell_length_a 13.7587(11)
_cell_length_b 8.1512(6)
_cell_length_c 15.7527(13)
_cell_measurement_reflns_used 3689
_cell_measurement_temperature 150(2)
_cell_measurement_theta_max 27.5
_cell_measurement_theta_min 3.0
_cell_volume 1724.1(2)
_computing_cell_refinement CrystalClear
_computing_data_collection CrystalClear
_computing_data_reduction CrystalStructure
_computing_publication_material 'CrystalStructure 3.8'
_computing_structure_refinement 'SHELXS-97 (Sheldrick, 1990)'
_computing_structure_solution SIR97
_diffrn_ambient_temperature 150(2)
_diffrn_detector_area_resol_mean 14.62
_diffrn_measured_fraction_theta_full 0.998
_diffrn_measured_fraction_theta_max 0.918
_diffrn_measurement_device_type 'Rigaku Mercury'
_diffrn_measurement_method \w
_diffrn_radiation_monochromator graphite
_diffrn_radiation_type MoK\a
_diffrn_radiation_wavelength 0.71075
_diffrn_reflns_av_R_equivalents 0.0895
_diffrn_reflns_av_sigmaI/netI 0.0998
_diffrn_reflns_limit_h_max 19
_diffrn_reflns_limit_h_min -20
_diffrn_reflns_limit_k_max 11
_diffrn_reflns_limit_k_min -11
_diffrn_reflns_limit_l_max 23
_diffrn_reflns_limit_l_min -22
_diffrn_reflns_number 22732
_diffrn_reflns_theta_full 27.50
_diffrn_reflns_theta_max 31.70
_diffrn_reflns_theta_min 2.22
_exptl_absorpt_coefficient_mu 2.508
_exptl_absorpt_correction_T_max 0.951
_exptl_absorpt_correction_T_min 0.800
_exptl_absorpt_correction_type multi-scan
_exptl_absorpt_process_details 'Jacobson, R. (1998) Private communication'
_exptl_crystal_colour yellow
_exptl_crystal_density_diffrn 1.789
_exptl_crystal_density_method 'not measured'
_exptl_crystal_description platelet
_exptl_crystal_F_000 936
_exptl_crystal_size_max 0.25
_exptl_crystal_size_mid 0.05
_exptl_crystal_size_min 0.02
_refine_diff_density_max 0.561
_refine_diff_density_min -0.591
_refine_diff_density_rms 0.126
_refine_ls_extinction_method none
_refine_ls_goodness_of_fit_ref 1.073
_refine_ls_hydrogen_treatment noref
_refine_ls_matrix_type full
_refine_ls_number_parameters 282
_refine_ls_number_reflns 5351
_refine_ls_number_restraints 120
_refine_ls_restrained_S_all 1.064
_refine_ls_R_factor_all 0.1511
_refine_ls_R_factor_gt 0.0767
_refine_ls_shift/su_max 0.001
_refine_ls_shift/su_mean 0.000
_refine_ls_structure_factor_coef Fsqd
_refine_ls_weighting_details 'calc w=1/[\s^2^(Fo^2^)+(0.0255P)^2^+5.3342P] where P=(Fo^2^+2Fc^2^)/3'
_refine_ls_weighting_scheme calc
_refine_ls_wR_factor_gt 0.1075
_refine_ls_wR_factor_ref 0.1333
_reflns_number_gt 3065
_reflns_number_total 5351
_reflns_threshold_expression >2sigma(I)
_cod_data_source_file B812337C.txt
_cod_data_source_block '[Cu2(pprd)(C2H4)2(NO3)]NO3'
_cod_original_formula_sum 'C13 H15 Cu2 N5 O6 '
_cod_database_code 7000322

loop_
_symmetry_equiv_pos_as_xyz
'x, y, z'
'-x+1/2, y+1/2, -z+1/2'
'-x, -y, -z'
'x-1/2, -y-1/2, z-1/2'

loop_
_atom_site_label
_atom_site_type_symbol
_atom_site_fract_x
_atom_site_fract_y
_atom_site_fract_z
_atom_site_U_iso_or_equiv
_atom_site_adp_type
_atom_site_occupancy
_atom_site_symmetry_multiplicity
_atom_site_calc_flag
_atom_site_refinement_flags
_atom_site_disorder_assembly
_atom_site_disorder_group
Cu1 Cu 0.32057(4) 0.10280(7) 0.40258(4) 0.02648(15) Uani 1 1 d . . .
Cu2 Cu 0.58434(6) 0.29305(9) 0.16687(4) 0.0504(2) Uani 1 1 d . . .
O1 O 0.2913(2) 0.3889(4) 0.4161(2) 0.0394(9) Uani 1 1 d . . .
O2 O 0.1412(2) 0.3882(4) 0.3369(2) 0.0401(9) Uani 1 1 d . . .
O3 O 0.2147(3) 0.6179(4) 0.3798(2) 0.0417(9) Uani 1 1 d . . .
O4 O 0.705(2) 0.531(5) 0.1963(18) 0.067(7) Uani 0.42(5) 1 d PDU A 1
O5 O 0.654(2) 0.753(3) 0.1276(12) 0.057(6) Uani 0.42(5) 1 d PDU A 1
O6 O 0.552(2) 0.549(5) 0.125(4) 0.051(6) Uani 0.42(5) 1 d PDU A 1
N5 N 0.6356(19) 0.616(4) 0.152(3) 0.037(4) Uani 0.42(5) 1 d PDU A 1
O7 O 0.6956(12) 0.466(2) 0.1963(10) 0.043(3) Uani 0.58(5) 1 d PDU A 2
O8 O 0.699(2) 0.719(2) 0.160(3) 0.091(7) Uani 0.58(5) 1 d PDU A 2
O9 O 0.5580(18) 0.588(4) 0.136(3) 0.049(5) Uani 0.58(5) 1 d PDU A 2
N6 N 0.6522(17) 0.592(3) 0.160(3) 0.049(4) Uani 0.58(5) 1 d PDU A 2
N1 N 0.3968(3) 0.1388(4) 0.5252(2) 0.0250(8) Uani 1 1 d . . .
N2 N 0.4486(3) 0.1849(4) 0.3748(2) 0.0236(8) Uani 1 1 d . A .
N3 N 0.5515(3) 0.2809(5) 0.2836(2) 0.0309(9) Uani 1 1 d . A .
N4 N 0.2145(3) 0.4636(5) 0.3778(2) 0.0277(8) Uani 1 1 d . . .
C1 C 0.2183(3) -0.0043(6) 0.3094(3) 0.0307(11) Uani 1 1 d . . .
H1 H 0.1820 0.0679 0.2626 0.037 Uiso 1 1 calc R . .
H2 H 0.2363 -0.1122 0.2883 0.037 Uiso 1 1 calc R . .
C2 C 0.1865(3) -0.0040(6) 0.3857(3) 0.0304(10) Uani 1 1 d . . .
H3 H 0.1839 -0.1117 0.4143 0.036 Uiso 1 1 calc R . .
H4 H 0.1296 0.0685 0.3885 0.036 Uiso 1 1 calc R . .
C3 C 0.3637(3) 0.1135(6) 0.5976(3) 0.0285(10) Uani 1 1 d . . .
H5 H 0.3040 0.0528 0.5940 0.034 Uiso 1 1 calc R . .
C4 C 0.4130(4) 0.1723(6) 0.6773(3) 0.0341(11) Uani 1 1 d . . .
H6 H 0.3876 0.1527 0.7279 0.041 Uiso 1 1 calc R . .
C5 C 0.5003(4) 0.2604(6) 0.6825(3) 0.0347(12) Uani 1 1 d . . .
H7 H 0.5351 0.3032 0.7368 0.042 Uiso 1 1 calc R . .
C6 C 0.5363(3) 0.2858(6) 0.6077(3) 0.0288(10) Uani 1 1 d . . .
H8 H 0.5966 0.3441 0.6098 0.035 Uiso 1 1 calc R . .
C7 C 0.4815(3) 0.2234(5) 0.5298(3) 0.0232(9) Uani 1 1 d . . .
C8 C 0.5116(3) 0.2476(5) 0.4456(3) 0.0219(9) Uani 1 1 d . . .
C9 C 0.4717(3) 0.2028(5) 0.2978(3) 0.0259(10) Uani 1 1 d . . .
H9 H 0.4276 0.1561 0.2489 0.031 Uiso 1 1 calc R A .
C10 C 0.6144(3) 0.3427(6) 0.3546(3) 0.0317(11) Uani 1 1 d . . .
H10 H 0.6727 0.3982 0.3472 0.038 Uiso 1 1 calc R A .
C11 C 0.5971(3) 0.3282(6) 0.4369(3) 0.0289(10) Uani 1 1 d . A .
H11 H 0.6423 0.3720 0.4860 0.035 Uiso 1 1 calc R . .
C12 C 0.5914(5) 0.1974(7) 0.0514(4) 0.0514(15) Uani 1 1 d . A .
H12 H 0.5328 0.2133 0.0030 0.062 Uiso 0.46(3) 1 calc PR B 3
H13 H 0.6562 0.2042 0.0339 0.062 Uiso 0.46(3) 1 calc PR B 3
H16 H 0.5608 0.2624 -0.0007 0.062 Uiso 0.54(3) 1 calc PR B 4
H17 H 0.6550 0.1446 0.0473 0.062 Uiso 0.54(3) 1 calc PR B 4
C13 C 0.583(2) 0.085(2) 0.1122(14) 0.054(6) Uani 0.46(3) 1 d P A 3
H14 H 0.6422 0.0149 0.1331 0.065 Uiso 0.46(3) 1 calc PR B 3
H15 H 0.5196 0.0239 0.1023 0.065 Uiso 0.46(3) 1 calc PR B 3
C14 C 0.5265(17) 0.105(2) 0.0894(9) 0.045(5) Uani 0.54(3) 1 d P A 4
H18 H 0.5490 -0.0069 0.1097 0.054 Uiso 0.54(3) 1 calc PR B 4
H19 H 0.4548 0.1111 0.0617 0.054 Uiso 0.54(3) 1 calc PR B 4

loop_
_atom_site_aniso_label
_atom_site_aniso_U_11
_atom_site_aniso_U_22
_atom_site_aniso_U_33
_atom_site_aniso_U_23
_atom_site_aniso_U_13
_atom_site_aniso_U_12
Cu1 0.0228(3) 0.0289(3) 0.0267(3) -0.0012(3) 0.0033(2) -0.0033(2)
Cu2 0.0670(5) 0.0532(5) 0.0393(4) -0.0142(3) 0.0297(3) -0.0261(4)
O1 0.0326(18) 0.0267(18) 0.050(2) -0.0027(16) -0.0113(16) 0.0080(16)
O2 0.0322(18) 0.0315(19) 0.047(2) -0.0035(17) -0.0113(16) -0.0058(16)
O3 0.046(2) 0.0163(18) 0.056(2) -0.0012(16) -0.0040(17) 0.0031(16)
O4 0.051(9) 0.080(16) 0.075(11) 0.018(11) 0.025(8) 0.038(11)
O5 0.051(11) 0.050(8) 0.075(10) 0.011(6) 0.022(8) -0.015(7)
O6 0.044(7) 0.044(14) 0.066(12) -0.009(12) 0.016(6) -0.009(7)
N5 0.027(7) 0.036(8) 0.054(10) -0.007(7) 0.021(7) 0.010(6)
O7 0.042(4) 0.053(7) 0.036(5) 0.001(5) 0.012(3) -0.006(5)
O8 0.067(11) 0.048(6) 0.178(18) -0.007(8) 0.071(13) -0.021(7)
O9 0.039(7) 0.044(11) 0.070(13) -0.001(10) 0.023(7) 0.005(5)
N6 0.043(8) 0.042(8) 0.076(11) -0.008(7) 0.040(8) -0.006(7)
N1 0.0207(18) 0.027(2) 0.0268(19) 0.0018(16) 0.0040(15) 0.0049(16)
N2 0.0212(18) 0.025(2) 0.0229(18) -0.0014(16) 0.0017(15) 0.0023(15)
N3 0.029(2) 0.037(2) 0.028(2) -0.0028(18) 0.0099(17) -0.0079(18)
N4 0.029(2) 0.027(2) 0.0248(19) 0.0009(17) 0.0017(16) -0.0001(17)
C1 0.024(2) 0.029(3) 0.035(3) -0.007(2) -0.005(2) -0.001(2)
C2 0.024(2) 0.023(2) 0.043(3) -0.004(2) 0.006(2) -0.0055(19)
C3 0.025(2) 0.030(3) 0.031(2) 0.008(2) 0.0078(19) 0.006(2)
C4 0.039(3) 0.041(3) 0.023(2) 0.007(2) 0.007(2) 0.011(2)
C5 0.034(3) 0.041(3) 0.026(2) -0.003(2) -0.002(2) 0.002(2)
C6 0.025(2) 0.030(3) 0.029(2) 0.004(2) -0.0007(19) 0.001(2)
C7 0.023(2) 0.020(2) 0.025(2) 0.0029(18) 0.0035(18) 0.0063(18)
C8 0.020(2) 0.017(2) 0.027(2) -0.0002(18) -0.0004(17) 0.0062(17)
C9 0.027(2) 0.026(2) 0.024(2) -0.0051(19) 0.0040(18) -0.001(2)
C10 0.023(2) 0.038(3) 0.036(3) -0.003(2) 0.010(2) -0.006(2)
C11 0.022(2) 0.033(3) 0.029(2) -0.004(2) 0.0002(19) -0.006(2)
C12 0.070(4) 0.054(4) 0.035(3) -0.013(3) 0.022(3) -0.009(3)
C13 0.069(14) 0.045(9) 0.050(10) -0.027(8) 0.018(10) -0.007(10)
C14 0.060(10) 0.045(8) 0.028(6) -0.017(6) 0.005(6) -0.036(8)

loop_
_atom_type_symbol
_atom_type_description
_atom_type_scat_dispersion_real
_atom_type_scat_dispersion_imag
_atom_type_scat_source
C C 0.0033 0.0016 'International Tables Vol C Tables 4.2.6.8 and 6.1.1.4'
H H 0.0000 0.0000 'International Tables Vol C Tables 4.2.6.8 and 6.1.1.4'
N N 0.0061 0.0033 'International Tables Vol C Tables 4.2.6.8 and 6.1.1.4'
O O 0.0106 0.0060 'International Tables Vol C Tables 4.2.6.8 and 6.1.1.4'
Cu Cu 0.3201 1.2651 'International Tables Vol C Tables 4.2.6.8 and 6.1.1.4'

loop_
_geom_angle_atom_site_label_1
_geom_angle_atom_site_label_2
_geom_angle_atom_site_label_3
_geom_angle
_geom_angle_site_symmetry_1
_geom_angle_site_symmetry_3
_geom_angle_publ_flag
C1 Cu1 C2 39.91(18) . . ?
C1 Cu1 N1 155.00(18) . . ?
C2 Cu1 N1 117.60(17) . . ?
C1 Cu1 N2 119.54(17) . . ?
C2 Cu1 N2 159.43(17) . . ?
N1 Cu1 N2 82.12(14) . . ?
C1 Cu1 O1 112.79(16) . . ?
C2 Cu1 O1 105.57(16) . . ?
N1 Cu1 O1 80.46(13) . . ?
N2 Cu1 O1 82.38(13) . . ?
C13 Cu2 N3 113.2(6) . . ?
C13 Cu2 C12 40.3(6) . . ?
N3 Cu2 C12 152.5(2) . . ?
C13 Cu2 C14 23.3(6) . . ?
N3 Cu2 C14 112.5(4) . . ?
C12 Cu2 C14 40.8(4) . . ?
C13 Cu2 O7 130.2(11) . . ?
N3 Cu2 O7 97.7(5) . . ?
C12 Cu2 O7 106.9(5) . . ?
C14 Cu2 O7 146.6(7) . . ?
C13 Cu2 O6 136.7(17) . . ?
N3 Cu2 O6 104.6(16) . . ?
C12 Cu2 O6 98.3(16) . . ?
C14 Cu2 O6 121.0(14) . . ?
O7 Cu2 O6 60.5(10) . . ?
N4 O1 Cu1 125.0(3) . . ?
N5 O6 Cu2 102(3) . . ?
O5 N5 O6 121(3) . . ?
O5 N5 O4 120(2) . . ?
O6 N5 O4 118(3) . . ?
N6 O7 Cu2 101.5(11) . . ?
O8 N6 O7 119.7(15) . . ?
O8 N6 O9 121.4(17) . . ?
O7 N6 O9 118(2) . . ?
C3 N1 C7 119.3(4) . . ?
C3 N1 Cu1 126.6(3) . . ?
C7 N1 Cu1 113.0(3) . . ?
C9 N2 C8 118.3(4) . . ?
C9 N2 Cu1 128.9(3) . . ?
C8 N2 Cu1 112.2(3) . . ?
C9 N3 C10 116.3(4) . . ?
C9 N3 Cu2 122.8(3) . . ?
C10 N3 Cu2 120.8(3) . . ?
O2 N4 O1 121.0(4) . . ?
O2 N4 O3 120.5(4) . . ?
O1 N4 O3 118.5(4) . . ?
C2 C1 Cu1 70.3(3) . . ?
C2 C1 H1 116.6 . . ?
Cu1 C1 H1 116.6 . . ?
C2 C1 H2 116.6 . . ?
Cu1 C1 H2 116.6 . . ?
H1 C1 H2 113.6 . . ?
C1 C2 Cu1 69.8(3) . . ?
C1 C2 H3 116.7 . . ?
Cu1 C2 H3 116.7 . . ?
C1 C2 H4 116.7 . . ?
Cu1 C2 H4 116.7 . . ?
H3 C2 H4 113.7 . . ?
N1 C3 C4 122.3(4) . . ?
N1 C3 H5 118.9 . . ?
C4 C3 H5 118.9 . . ?
C3 C4 C5 118.8(4) . . ?
C3 C4 H6 120.6 . . ?
C5 C4 H6 120.6 . . ?
C4 C5 C6 119.4(4) . . ?
C4 C5 H7 120.3 . . ?
C6 C5 H7 120.3 . . ?
C7 C6 C5 118.0(4) . . ?
C7 C6 H8 121.0 . . ?
C5 C6 H8 121.0 . . ?
N1 C7 C6 122.2(4) . . ?
N1 C7 C8 115.3(4) . . ?
C6 C7 C8 122.5(4) . . ?
N2 C8 C11 120.3(4) . . ?
N2 C8 C7 115.6(4) . . ?
C11 C8 C7 124.1(4) . . ?
N2 C9 N3 125.2(4) . . ?
N2 C9 H9 117.4 . . ?
N3 C9 H9 117.4 . . ?
N3 C10 C11 122.5(4) . . ?
N3 C10 H10 118.8 . . ?
C11 C10 H10 118.8 . . ?
C10 C11 C8 117.5(4) . . ?
C10 C11 H11 121.3 . . ?
C8 C11 H11 121.3 . . ?
C13 C12 Cu2 65.8(7) . . ?
C14 C12 Cu2 70.1(5) . . ?
C13 C12 H12 117.1 . . ?
C14 C12 H12 85.0 . . ?
Cu2 C12 H12 117.1 . . ?
C13 C12 H13 117.1 . . ?
C14 C12 H13 147.8 . . ?
Cu2 C12 H13 117.1 . . ?
H12 C12 H13 114.2 . . ?
C13 C12 H16 150.0 . . ?
C14 C12 H16 116.6 . . ?
Cu2 C12 H16 116.6 . . ?
H13 C12 H16 89.2 . . ?
C13 C12 H17 87.9 . . ?
C14 C12 H17 116.6 . . ?
Cu2 C12 H17 116.6 . . ?
H12 C12 H17 126.1 . . ?
H16 C12 H17 113.6 . . ?
C12 C13 Cu2 73.9(8) . . ?
C12 C13 H14 116.1 . . ?
Cu2 C13 H14 116.1 . . ?
C12 C13 H15 116.1 . . ?
Cu2 C13 H15 116.1 . . ?
H14 C13 H15 113.1 . . ?
C12 C14 Cu2 69.1(5) . . ?
C12 C14 H18 116.8 . . ?
Cu2 C14 H18 116.8 . . ?
C12 C14 H19 116.8 . . ?
Cu2 C14 H19 116.8 . . ?
H18 C14 H19 113.8 . . ?

loop_
_geom_bond_atom_site_label_1
_geom_bond_atom_site_label_2
_geom_bond_distance
_geom_bond_site_symmetry_2
_geom_bond_publ_flag
Cu1 C1 1.999(4) . ?
Cu1 C2 2.004(4) . ?
Cu1 N1 2.009(4) . ?
Cu1 N2 2.020(4) . ?
Cu1 O1 2.384(3) . ?
Cu2 C13 1.899(17) . ?
Cu2 N3 1.990(4) . ?
Cu2 C12 2.001(5) . ?
Cu2 C14 2.014(11) . ?
Cu2 O7 2.059(16) . ?
Cu2 O6 2.21(5) . ?
O1 N4 1.254(4) . ?
O2 N4 1.235(4) . ?
O3 N4 1.258(5) . ?
O4 N5 1.256(16) . ?
O5 N5 1.223(16) . ?
O6 N5 1.256(17) . ?
O7 N6 1.257(13) . ?
O8 N6 1.222(14) . ?
O9 N6 1.270(15) . ?
N1 C3 1.332(5) . ?
N1 C7 1.343(5) . ?
N2 C9 1.328(5) . ?
N2 C8 1.354(5) . ?
N3 C9 1.329(5) . ?
N3 C10 1.354(6) . ?
C1 C2 1.366(6) . ?
C1 H1 0.9900 . ?
C1 H2 0.9900 . ?
C2 H3 0.9900 . ?
C2 H4 0.9900 . ?
C3 C4 1.377(6) . ?
C3 H5 0.9500 . ?
C4 C5 1.386(7) . ?
C4 H6 0.9500 . ?
C5 C6 1.390(6) . ?
C5 H7 0.9500 . ?
C6 C7 1.389(6) . ?
C6 H8 0.9500 . ?
C7 C8 1.486(6) . ?
C8 C11 1.381(6) . ?
C9 H9 0.9500 . ?
C10 C11 1.373(6) . ?
C10 H10 0.9500 . ?
C11 H11 0.9500 . ?
C12 C13 1.346(19) . ?
C12 C14 1.401(14) . ?
C12 H12 0.9900 . ?
C12 H13 0.9900 . ?
C12 H16 0.9900 . ?
C12 H17 0.9900 . ?
C13 H14 0.9900 . ?
C13 H15 0.9900 . ?
C14 H18 0.9900 . ?
C14 H19 0.9900 . ?

loop_
_geom_torsion_atom_site_label_1
_geom_torsion_atom_site_label_2
_geom_torsion_atom_site_label_3
_geom_torsion_atom_site_label_4
_geom_torsion
_geom_torsion_site_symmetry_1
_geom_torsion_site_symmetry_2
_geom_torsion_site_symmetry_3
_geom_torsion_site_symmetry_4
_geom_torsion_publ_flag
C1 Cu1 O1 N4 8.5(4) . . . . ?
C2 Cu1 O1 N4 -33.2(4) . . . . ?
N1 Cu1 O1 N4 -149.3(4) . . . . ?
N2 Cu1 O1 N4 127.5(4) . . . . ?
C13 Cu2 O6 N5 -118(4) . . . . ?
N3 Cu2 O6 N5 92(4) . . . . ?
C12 Cu2 O6 N5 -104(4) . . . . ?
C14 Cu2 O6 N5 -140(4) . . . . ?
O7 Cu2 O6 N5 1(3) . . . . ?
Cu2 O6 N5 O5 166(4) . . . . ?
Cu2 O6 N5 O4 -4(6) . . . . ?
C13 Cu2 O7 N6 126(2) . . . . ?
N3 Cu2 O7 N6 -105(2) . . . . ?
C12 Cu2 O7 N6 88(2) . . . . ?
C14 Cu2 O7 N6 100(3) . . . . ?
O6 Cu2 O7 N6 -2(3) . . . . ?
Cu2 O7 N6 O8 -175(3) . . . . ?
Cu2 O7 N6 O9 14(4) . . . . ?
C1 Cu1 N1 C3 -29.0(6) . . . . ?
C2 Cu1 N1 C3 -7.0(4) . . . . ?
N2 Cu1 N1 C3 179.2(4) . . . . ?
O1 Cu1 N1 C3 95.6(4) . . . . ?
C1 Cu1 N1 C7 163.3(4) . . . . ?
C2 Cu1 N1 C7 -174.7(3) . . . . ?
N2 Cu1 N1 C7 11.5(3) . . . . ?
O1 Cu1 N1 C7 -72.0(3) . . . . ?
C1 Cu1 N2 C9 11.8(4) . . . . ?
C2 Cu1 N2 C9 14.3(7) . . . . ?
N1 Cu1 N2 C9 178.5(4) . . . . ?
O1 Cu1 N2 C9 -100.2(4) . . . . ?
C1 Cu1 N2 C8 -177.3(3) . . . . ?
C2 Cu1 N2 C8 -174.7(4) . . . . ?
N1 Cu1 N2 C8 -10.6(3) . . . . ?
O1 Cu1 N2 C8 70.8(3) . . . . ?
C13 Cu2 N3 C9 -50.7(12) . . . . ?
C12 Cu2 N3 C9 -37.5(7) . . . . ?
C14 Cu2 N3 C9 -25.3(9) . . . . ?
O7 Cu2 N3 C9 169.3(7) . . . . ?
O6 Cu2 N3 C9 107.8(8) . . . . ?
C13 Cu2 N3 C10 124.4(12) . . . . ?
C12 Cu2 N3 C10 137.6(5) . . . . ?
C14 Cu2 N3 C10 149.7(9) . . . . ?
O7 Cu2 N3 C10 -15.6(7) . . . . ?
O6 Cu2 N3 C10 -77.1(8) . . . . ?
Cu1 O1 N4 O2 8.8(6) . . . . ?
Cu1 O1 N4 O3 -169.2(3) . . . . ?
N1 Cu1 C1 C2 31.2(5) . . . . ?
N2 Cu1 C1 C2 178.6(3) . . . . ?
O1 Cu1 C1 C2 -87.2(3) . . . . ?
N1 Cu1 C2 C1 -165.7(3) . . . . ?
N2 Cu1 C2 C1 -3.5(6) . . . . ?
O1 Cu1 C2 C1 107.1(3) . . . . ?
C7 N1 C3 C4 0.5(6) . . . . ?
Cu1 N1 C3 C4 -166.5(3) . . . . ?
N1 C3 C4 C5 -0.2(7) . . . . ?
C3 C4 C5 C6 -0.7(7) . . . . ?
C4 C5 C6 C7 1.2(7) . . . . ?
C3 N1 C7 C6 0.0(6) . . . . ?
Cu1 N1 C7 C6 168.7(3) . . . . ?
C3 N1 C7 C8 -179.1(4) . . . . ?
Cu1 N1 C7 C8 -10.4(4) . . . . ?
C5 C6 C7 N1 -0.9(6) . . . . ?
C5 C6 C7 C8 178.1(4) . . . . ?
C9 N2 C8 C11 0.2(6) . . . . ?
Cu1 N2 C8 C11 -171.8(3) . . . . ?
C9 N2 C8 C7 -180.0(4) . . . . ?
Cu1 N2 C8 C7 8.0(4) . . . . ?
N1 C7 C8 N2 1.5(5) . . . . ?
C6 C7 C8 N2 -177.5(4) . . . . ?
N1 C7 C8 C11 -178.7(4) . . . . ?
C6 C7 C8 C11 2.3(6) . . . . ?
C8 N2 C9 N3 -1.4(6) . . . . ?
Cu1 N2 C9 N3 169.1(3) . . . . ?
C10 N3 C9 N2 1.6(7) . . . . ?
Cu2 N3 C9 N2 176.9(3) . . . . ?
C9 N3 C10 C11 -0.7(7) . . . . ?
Cu2 N3 C10 C11 -176.1(4) . . . . ?
N3 C10 C11 C8 -0.3(7) . . . . ?
N2 C8 C11 C10 0.6(6) . . . . ?
C7 C8 C11 C10 -179.2(4) . . . . ?
N3 Cu2 C12 C13 -19.0(17) . . . . ?
C14 Cu2 C12 C13 -36.2(9) . . . . ?
O7 Cu2 C12 C13 133.2(17) . . . . ?
O6 Cu2 C12 C13 -165.1(18) . . . . ?
C13 Cu2 C12 C14 36.2(9) . . . . ?
N3 Cu2 C12 C14 17.3(14) . . . . ?
O7 Cu2 C12 C14 169.5(13) . . . . ?
O6 Cu2 C12 C14 -128.9(14) . . . . ?
C14 C12 C13 Cu2 -90.0(17) . . . . ?
N3 Cu2 C13 C12 170.6(8) . . . . ?
C14 Cu2 C13 C12 77(2) . . . . ?
O7 Cu2 C13 C12 -65.9(18) . . . . ?
O6 Cu2 C13 C12 22(3) . . . . ?
C13 C12 C14 Cu2 75.9(17) . . . . ?
C13 Cu2 C14 C12 -74.7(19) . . . . ?
N3 Cu2 C14 C12 -171.5(7) . . . . ?
O7 Cu2 C14 C12 -19(2) . . . . ?
O6 Cu2 C14 C12 64.0(19) . . . . ?
